data_7240717
loop_
_publ_author_name
'wang, junjie'
'Wu, Fei-Fan'
'Su, Ning'
'Li, Pan-Pan'
'Wang, Si-Yin'
'Ma, Huiyan'
'Li, Yun-Wu'
'Yu, Mei-Hui'

_publ_section_title
;
 Luminescent coordination polymers constructed from mixed-ligand strategy
 for highly selective luminescence sensing of nitrobenzene, Fe3+ and
 Cr2O72- ions and photodegradation of rhodamine B
;
_journal_name_full CrystEngComm
_journal_paper_doi 10.1039/D0CE00677G
_journal_year 2020
_chemical_formula_sum 'C23 H14 N5 O4 Zn'
_chemical_formula_weight 489.76
_space_group_IT_number 14
_space_group_name_Hall '-P 2ybc'
_space_group_name_H-M_alt 'P 1 21/c 1'
_symmetry_cell_setting monoclinic
_symmetry_space_group_name_H-M 'P 1 21/c 1'
_atom_sites_solution_hydrogens geom
_atom_sites_solution_primary direct
_atom_sites_solution_secondary difmap
_audit_creation_method SHELXL-97
_audit_update_record
;
2017-09-06 deposited with the CCDC.	2020-06-15 downloaded from the CCDC.
;
_cell_angle_alpha 90.00
_cell_angle_beta 93.04(3)
_cell_angle_gamma 90.00
_cell_formula_units_Z 4
_cell_length_a 10.441(2)
_cell_length_b 9.816(2)
_cell_length_c 20.601(4)
_cell_measurement_reflns_used 9948
_cell_measurement_temperature 293(2)
_cell_measurement_theta_max 28.29
_cell_measurement_theta_min 2.30
_cell_volume 2108.4(7)
_computing_cell_refinement 'Bruker SAINT'
_computing_data_collection 'Bruker APEX2'
_computing_data_reduction 'Bruker SAINT'
_computing_molecular_graphics 'Bruker SHELXTL'
_computing_publication_material 'Bruker SHELXTL'
_computing_structure_refinement 'SHELXL-97 (Sheldrick, 2008)'
_computing_structure_solution 'SHELXS-97 (Sheldrick, 2008)'
_diffrn_ambient_temperature 293(2)
_diffrn_measured_fraction_theta_full 0.996
_diffrn_measured_fraction_theta_max 0.996
_diffrn_measurement_device_type 'Bruker APEX-II CCD'
_diffrn_measurement_method '\f and \w scans'
_diffrn_radiation_monochromator graphite
_diffrn_radiation_source 'fine-focus sealed tube'
_diffrn_radiation_type MoK\a
_diffrn_radiation_wavelength 0.71073
_diffrn_reflns_av_R_equivalents 0.0186
_diffrn_reflns_av_sigmaI/netI 0.0185
_diffrn_reflns_limit_h_max 13
_diffrn_reflns_limit_h_min -13
_diffrn_reflns_limit_k_max 9
_diffrn_reflns_limit_k_min -13
_diffrn_reflns_limit_l_max 27
_diffrn_reflns_limit_l_min -27
_diffrn_reflns_number 18473
_diffrn_reflns_theta_full 28.30
_diffrn_reflns_theta_max 28.30
_diffrn_reflns_theta_min 1.95
_diffrn_standards_decay_% 0
_diffrn_standards_interval_count 0
_diffrn_standards_interval_time 0
_diffrn_standards_number 0
_exptl_absorpt_coefficient_mu 1.207
_exptl_absorpt_correction_type none
_exptl_crystal_colour yellow
_exptl_crystal_density_diffrn 1.543
_exptl_crystal_density_method 'not measured'
_exptl_crystal_description block
_exptl_crystal_F_000 996
_exptl_crystal_size_max 0.20
_exptl_crystal_size_mid 0.20
_exptl_crystal_size_min 0.20
_platon_squeeze_details ' ?'
_refine_diff_density_max 0.337
_refine_diff_density_min -0.362
_refine_diff_density_rms 0.051
_refine_ls_extinction_method none
_refine_ls_goodness_of_fit_ref 0.963
_refine_ls_hydrogen_treatment constr
_refine_ls_matrix_type full
_refine_ls_number_parameters 298
_refine_ls_number_reflns 5215
_refine_ls_number_restraints 0
_refine_ls_restrained_S_all 0.963
_refine_ls_R_factor_all 0.0316
_refine_ls_R_factor_gt 0.0270
_refine_ls_shift/su_max 0.002
_refine_ls_shift/su_mean 0.000
_refine_ls_structure_factor_coef Fsqd
_refine_ls_weighting_details 'calc w=1/[\s^2^(Fo^2^)+(0.0428P)^2^+0.9495P] where P=(Fo^2^+2Fc^2^)/3'
_refine_ls_weighting_scheme calc
_refine_ls_wR_factor_gt 0.0728
_refine_ls_wR_factor_ref 0.0746
_reflns_number_gt 4506
_reflns_number_total 5215
_reflns_threshold_expression I>2sigma(I)
_cod_data_source_file d0ce00677g2.cif
_cod_data_source_block 1_CCDC5
_cod_depositor_comments
;
The following automatic conversions were performed:

data item '_symmetry_cell_setting' value 'Monoclinic' was changed to
'monoclinic' in accordance with the
/home/data/users/saulius/crontab/automatic-downloads/rss-feeds/RSC/lib/dictionaries/cif_core.dic
dictionary named 'cif_core.dic' version 2.4.2 last updated on
2011-04-26.

Automatic conversion script
Id: cif_fix_values 7556 2019-12-06 15:28:31Z antanas 
;
_cod_original_cell_volume 2108.6(7)
_cod_original_sg_symbol_H-M 'P2(1)/c  '
_cod_database_code 7240717

loop_
_symmetry_equiv_pos_as_xyz
'x, y, z'
'-x, y+1/2, -z+1/2'
'-x, -y, -z'
'x, -y-1/2, z-1/2'

loop_
_atom_site_label
_atom_site_type_symbol
_atom_site_fract_x
_atom_site_fract_y
_atom_site_fract_z
_atom_site_U_iso_or_equiv
_atom_site_adp_type
_atom_site_occupancy
_atom_site_symmetry_multiplicity
_atom_site_calc_flag
_atom_site_refinement_flags
_atom_site_disorder_assembly
_atom_site_disorder_group
Zn1 Zn 0.482186(15) 0.997858(14) 0.125086(7) 0.02058(6) Uani 1 1 d . . .
O1 O 0.44611(10) 0.82917(10) 0.07795(5) 0.0291(2) Uani 1 1 d . . .
O2 O 0.65633(10) 0.79575(11) 0.07757(6) 0.0361(3) Uani 1 1 d . . .
O3 O 0.44913(13) 0.71373(12) -0.14389(5) 0.0417(3) Uani 1 1 d . . .
O4 O 0.51703(12) 0.85140(10) -0.06363(5) 0.0343(3) Uani 1 1 d . . .
N1 N 0.63132(12) 0.99841(11) 0.19301(6) 0.0240(2) Uani 1 1 d . . .
N2 N 1.33621(12) 1.02423(12) 0.18754(6) 0.0253(2) Uani 1 1 d . . .
N3 N 1.01511(19) 1.2308(2) 0.63192(8) 0.0604(5) Uani 1 1 d . . .
N4 N 0.89680(13) 1.11818(18) 0.39486(7) 0.0419(4) Uani 1 1 d . . .
N5 N 1.10568(12) 1.15286(16) 0.39019(6) 0.0365(3) Uani 1 1 d . . .
H5A H 1.1828 1.1762 0.4021 0.044 Uiso 1 1 calc R . .
C1 C 0.54438(13) 0.76319(13) 0.06205(6) 0.0221(3) Uani 1 1 d . . .
C2 C 0.52011(13) 0.63008(13) 0.02721(6) 0.0211(3) Uani 1 1 d . . .
C3 C 0.49024(13) 0.61687(13) -0.03973(6) 0.0215(3) Uani 1 1 d . . .
C4 C 0.48329(14) 0.73505(14) -0.08667(7) 0.0249(3) Uani 1 1 d . . .
C6 C 0.74694(15) 1.03659(17) 0.17442(7) 0.0302(3) Uani 1 1 d . . .
H6A H 0.7589 1.0455 0.1302 0.036 Uiso 1 1 calc R . .
C7 C 0.84894(14) 1.06327(18) 0.21763(7) 0.0325(3) Uani 1 1 d . . .
H7A H 0.9276 1.0894 0.2025 0.039 Uiso 1 1 calc R . .
C8 C 0.83361(14) 1.05085(17) 0.28412(7) 0.0293(3) Uani 1 1 d . . .
C9 C 0.71390(16) 1.00780(17) 0.30343(8) 0.0327(3) Uani 1 1 d . . .
H9A H 0.6999 0.9961 0.3473 0.039 Uiso 1 1 calc R . .
C10 C 0.61694(15) 0.98290(15) 0.25721(8) 0.0281(3) Uani 1 1 d . . .
H10A H 0.5379 0.9541 0.2708 0.034 Uiso 1 1 calc R . .
C11 C 0.93314(14) 1.08785(18) 0.33345(7) 0.0333(3) Uani 1 1 d . . .
C12 C 1.06429(14) 1.10641(17) 0.32967(7) 0.0313(3) Uani 1 1 d . . .
C13 C 1.15571(13) 1.07757(16) 0.27988(7) 0.0274(3) Uani 1 1 d . . .
C14 C 1.14593(15) 0.96265(18) 0.24000(8) 0.0336(3) Uani 1 1 d . . .
H14A H 1.0788 0.9014 0.2439 0.040 Uiso 1 1 calc R . .
C15 C 1.23653(15) 0.94043(16) 0.19472(8) 0.0316(3) Uani 1 1 d . . .
H15A H 1.2281 0.8641 0.1681 0.038 Uiso 1 1 calc R . .
C16 C 1.34641(14) 1.13391(15) 0.22686(7) 0.0289(3) Uani 1 1 d . . .
H16A H 1.4153 1.1927 0.2226 0.035 Uiso 1 1 calc R . .
C17 C 1.25979(15) 1.16296(16) 0.27289(7) 0.0304(3) Uani 1 1 d . . .
H17A H 1.2710 1.2395 0.2992 0.036 Uiso 1 1 calc R . .
C18 C 1.00282(15) 1.1552(2) 0.42776(8) 0.0407(4) Uani 1 1 d . . .
C19 C 1.00905(16) 1.1857(2) 0.49762(8) 0.0453(5) Uani 1 1 d . . .
C20 C 1.12191(19) 1.2217(3) 0.53165(9) 0.0577(6) Uani 1 1 d . . .
H20A H 1.1979 1.2309 0.5105 0.069 Uiso 1 1 calc R . .
C21 C 1.1189(2) 1.2435(3) 0.59789(10) 0.0652(7) Uani 1 1 d . . .
H21A H 1.1950 1.2688 0.6202 0.078 Uiso 1 1 calc R . .
C22 C 0.9076(2) 1.1959(2) 0.59834(10) 0.0537(5) Uani 1 1 d . . .
H22A H 0.8332 1.1867 0.6209 0.064 Uiso 1 1 calc R . .
C23 C 0.89967(18) 1.1725(2) 0.53225(9) 0.0487(5) Uani 1 1 d . . .
H23A H 0.8220 1.1483 0.5113 0.058 Uiso 1 1 calc R . .
C5 C 0.47006(15) 0.48659(13) -0.06530(7) 0.0237(3) Uani 1 1 d . . .
H5B H 0.4492 0.4775 -0.1095 0.028 Uiso 1 1 calc R . .

loop_
_atom_site_aniso_label
_atom_site_aniso_U_11
_atom_site_aniso_U_22
_atom_site_aniso_U_33
_atom_site_aniso_U_23
_atom_site_aniso_U_13
_atom_site_aniso_U_12
Zn1 0.02681(10) 0.01547(9) 0.01951(9) -0.00058(6) 0.00158(6) 0.00030(5)
O1 0.0317(5) 0.0189(5) 0.0368(6) -0.0090(4) 0.0028(4) 0.0002(4)
O2 0.0312(6) 0.0304(6) 0.0461(7) -0.0116(5) -0.0026(5) -0.0029(4)
O3 0.0739(9) 0.0252(6) 0.0253(5) 0.0044(4) -0.0040(5) -0.0028(6)
O4 0.0589(7) 0.0160(5) 0.0276(5) 0.0040(4) -0.0026(5) -0.0053(5)
N1 0.0272(6) 0.0218(6) 0.0227(6) -0.0007(4) -0.0003(5) -0.0003(4)
N2 0.0267(6) 0.0248(6) 0.0245(6) -0.0018(5) 0.0028(5) 0.0014(5)
N3 0.0671(12) 0.0784(14) 0.0358(8) -0.0218(9) 0.0050(8) 0.0046(10)
N4 0.0279(7) 0.0674(11) 0.0306(7) -0.0162(7) 0.0040(5) -0.0056(7)
N5 0.0240(6) 0.0548(9) 0.0310(7) -0.0142(6) 0.0026(5) -0.0054(6)
C1 0.0311(7) 0.0150(6) 0.0204(6) 0.0012(5) 0.0025(5) -0.0012(5)
C2 0.0266(6) 0.0140(6) 0.0229(6) -0.0023(5) 0.0030(5) 0.0000(5)
C3 0.0285(7) 0.0143(6) 0.0218(6) 0.0008(5) 0.0026(5) 0.0007(5)
C4 0.0333(7) 0.0178(6) 0.0239(6) 0.0020(5) 0.0049(5) 0.0024(5)
C6 0.0325(8) 0.0356(8) 0.0226(7) 0.0026(6) 0.0031(6) -0.0028(6)
C7 0.0279(7) 0.0417(9) 0.0282(7) 0.0022(7) 0.0048(6) -0.0065(6)
C8 0.0245(7) 0.0362(8) 0.0273(7) -0.0032(6) 0.0012(5) -0.0027(6)
C9 0.0292(8) 0.0470(10) 0.0220(7) 0.0010(6) 0.0030(6) -0.0029(6)
C10 0.0255(7) 0.0309(8) 0.0280(7) 0.0037(6) 0.0027(6) -0.0029(5)
C11 0.0270(7) 0.0471(10) 0.0259(7) -0.0070(7) 0.0033(5) -0.0038(7)
C12 0.0271(7) 0.0395(9) 0.0274(7) -0.0072(6) 0.0017(5) -0.0036(6)
C13 0.0245(7) 0.0329(8) 0.0248(7) -0.0028(6) 0.0017(5) -0.0001(6)
C14 0.0295(8) 0.0358(8) 0.0358(8) -0.0081(7) 0.0051(6) -0.0095(6)
C15 0.0332(8) 0.0294(8) 0.0323(8) -0.0088(6) 0.0021(6) -0.0044(6)
C16 0.0294(7) 0.0256(7) 0.0323(7) -0.0027(6) 0.0068(6) -0.0036(6)
C17 0.0331(7) 0.0265(7) 0.0320(7) -0.0080(6) 0.0056(6) -0.0033(6)
C18 0.0291(8) 0.0613(12) 0.0320(8) -0.0158(8) 0.0033(6) -0.0039(7)
C19 0.0358(9) 0.0670(14) 0.0330(9) -0.0198(8) 0.0029(7) -0.0030(8)
C20 0.0407(10) 0.0934(17) 0.0392(10) -0.0248(11) 0.0036(8) -0.0125(10)
C21 0.0561(12) 0.0960(19) 0.0427(11) -0.0288(12) -0.0049(9) -0.0079(12)
C22 0.0551(12) 0.0670(14) 0.0403(10) -0.0141(10) 0.0148(9) 0.0041(10)
C23 0.0395(9) 0.0679(13) 0.0393(9) -0.0170(9) 0.0071(7) -0.0015(9)
C5 0.0345(7) 0.0174(6) 0.0192(6) -0.0008(5) 0.0019(5) -0.0003(5)

loop_
_atom_type_symbol
_atom_type_description
_atom_type_scat_dispersion_real
_atom_type_scat_dispersion_imag
_atom_type_scat_source
C C 0.0033 0.0016 'International Tables Vol C Tables 4.2.6.8 and 6.1.1.4'
H H 0.0000 0.0000 'International Tables Vol C Tables 4.2.6.8 and 6.1.1.4'
N N 0.0061 0.0033 'International Tables Vol C Tables 4.2.6.8 and 6.1.1.4'
O O 0.0106 0.0060 'International Tables Vol C Tables 4.2.6.8 and 6.1.1.4'
Zn Zn 0.2839 1.4301 'International Tables Vol C Tables 4.2.6.8 and 6.1.1.4'

loop_
_geom_angle_atom_site_label_1
_geom_angle_atom_site_label_2
_geom_angle_atom_site_label_3
_geom_angle
_geom_angle_site_symmetry_1
_geom_angle_site_symmetry_3
_geom_angle_publ_flag
O1 Zn1 O4 109.23(5) . 3_675 ?
O1 Zn1 N1 117.75(5) . . ?
O4 Zn1 N1 114.52(5) 3_675 . ?
O1 Zn1 N2 106.75(5) . 1_455 ?
O4 Zn1 N2 109.81(5) 3_675 1_455 ?
N1 Zn1 N2 97.72(5) . 1_455 ?
C1 O1 Zn1 115.13(9) . . ?
C4 O4 Zn1 116.59(9) . 3_675 ?
C6 N1 C10 117.47(13) . . ?
C6 N1 Zn1 118.17(10) . . ?
C10 N1 Zn1 123.56(10) . . ?
C15 N2 C16 117.43(13) . . ?
C15 N2 Zn1 126.54(10) . 1_655 ?
C16 N2 Zn1 115.95(10) . 1_655 ?
C21 N3 C22 116.05(17) . . ?
C18 N4 C11 105.55(13) . . ?
C18 N5 C12 107.60(13) . . ?
C18 N5 H5A 126.2 . . ?
C12 N5 H5A 126.2 . . ?
O2 C1 O1 124.49(13) . . ?
O2 C1 C2 118.69(12) . . ?
O1 C1 C2 116.57(12) . . ?
C5 C2 C3 118.99(12) 3_665 . ?
C5 C2 C1 116.15(12) 3_665 . ?
C3 C2 C1 124.86(11) . . ?
C5 C3 C2 118.49(12) . . ?
C5 C3 C4 117.48(12) . . ?
C2 C3 C4 123.98(11) . . ?
O3 C4 O4 124.56(13) . . ?
O3 C4 C3 118.97(13) . . ?
O4 C4 C3 116.45(12) . . ?
N1 C6 C7 123.13(14) . . ?
N1 C6 H6A 118.4 . . ?
C7 C6 H6A 118.4 . . ?
C6 C7 C8 119.61(14) . . ?
C6 C7 H7A 120.2 . . ?
C8 C7 H7A 120.2 . . ?
C7 C8 C9 117.24(14) . . ?
C7 C8 C11 123.23(14) . . ?
C9 C8 C11 119.44(14) . . ?
C10 C9 C8 119.59(14) . . ?
C10 C9 H9A 120.2 . . ?
C8 C9 H9A 120.2 . . ?
N1 C10 C9 122.93(14) . . ?
N1 C10 H10A 118.5 . . ?
C9 C10 H10A 118.5 . . ?
N4 C11 C12 110.18(13) . . ?
N4 C11 C8 118.30(13) . . ?
C12 C11 C8 131.41(14) . . ?
N5 C12 C11 104.85(13) . . ?
N5 C12 C13 120.89(13) . . ?
C11 C12 C13 134.05(14) . . ?
C17 C13 C14 117.43(14) . . ?
C17 C13 C12 119.96(14) . . ?
C14 C13 C12 122.55(14) . . ?
C15 C14 C13 119.60(14) . . ?
C15 C14 H14A 120.2 . . ?
C13 C14 H14A 120.2 . . ?
N2 C15 C14 122.76(14) . . ?
N2 C15 H15A 118.6 . . ?
C14 C15 H15A 118.6 . . ?
N2 C16 C17 123.11(14) . . ?
N2 C16 H16A 118.4 . . ?
C17 C16 H16A 118.4 . . ?
C16 C17 C13 119.64(14) . . ?
C16 C17 H17A 120.2 . . ?
C13 C17 H17A 120.2 . . ?
N4 C18 N5 111.75(14) . . ?
N4 C18 C19 123.56(15) . . ?
N5 C18 C19 124.56(15) . . ?
C23 C19 C20 117.78(16) . . ?
C23 C19 C18 119.41(16) . . ?
C20 C19 C18 122.74(16) . . ?
C21 C20 C19 118.43(19) . . ?
C21 C20 H20A 120.8 . . ?
C19 C20 H20A 120.8 . . ?
N3 C21 C20 124.6(2) . . ?
N3 C21 H21A 117.7 . . ?
C20 C21 H21A 117.7 . . ?
N3 C22 C23 124.09(19) . . ?
N3 C22 H22A 118.0 . . ?
C23 C22 H22A 118.0 . . ?
C22 C23 C19 119.04(18) . . ?
C22 C23 H23A 120.5 . . ?
C19 C23 H23A 120.5 . . ?
C2 C5 C3 122.51(13) 3_665 . ?
C2 C5 H5B 118.7 3_665 . ?
C3 C5 H5B 118.7 . . ?

loop_
_geom_bond_atom_site_label_1
_geom_bond_atom_site_label_2
_geom_bond_distance
_geom_bond_site_symmetry_2
_geom_bond_publ_flag
Zn1 O1 1.9463(10) . ?
Zn1 O4 1.9478(11) 3_675 ?
Zn1 N1 2.0377(14) . ?
Zn1 N2 2.0624(14) 1_455 ?
O1 C1 1.2709(17) . ?
O2 C1 1.2375(18) . ?
O3 C4 1.2313(18) . ?
O4 C4 1.2792(18) . ?
O4 Zn1 1.9478(11) 3_675 ?
N1 C6 1.339(2) . ?
N1 C10 1.348(2) . ?
N2 C15 1.341(2) . ?
N2 C16 1.3481(19) . ?
N2 Zn1 2.0624(14) 1_655 ?
N3 C21 1.328(3) . ?
N3 C22 1.332(3) . ?
N4 C18 1.318(2) . ?
N4 C11 1.3726(19) . ?
N5 C18 1.357(2) . ?
N5 C12 1.3756(19) . ?
N5 H5A 0.8600 . ?
C1 C2 1.5058(18) . ?
C2 C5 1.3891(19) 3_665 ?
C2 C3 1.4037(19) . ?
C3 C5 1.3948(18) . ?
C3 C4 1.5096(19) . ?
C6 C7 1.377(2) . ?
C6 H6A 0.9300 . ?
C7 C8 1.393(2) . ?
C7 H7A 0.9300 . ?
C8 C9 1.397(2) . ?
C8 C11 1.460(2) . ?
C9 C10 1.374(2) . ?
C9 H9A 0.9300 . ?
C10 H10A 0.9300 . ?
C11 C12 1.388(2) . ?
C12 C13 1.465(2) . ?
C13 C17 1.386(2) . ?
C13 C14 1.396(2) . ?
C14 C15 1.381(2) . ?
C14 H14A 0.9300 . ?
C15 H15A 0.9300 . ?
C16 C17 1.375(2) . ?
C16 H16A 0.9300 . ?
C17 H17A 0.9300 . ?
C18 C19 1.468(2) . ?
C19 C23 1.385(2) . ?
C19 C20 1.385(3) . ?
C20 C21 1.383(3) . ?
C20 H20A 0.9300 . ?
C21 H21A 0.9300 . ?
C22 C23 1.379(3) . ?
C22 H22A 0.9300 . ?
C23 H23A 0.9300 . ?
C5 C2 1.3891(19) 3_665 ?
C5 H5B 0.9300 . ?

loop_
_geom_torsion_atom_site_label_1
_geom_torsion_atom_site_label_2
_geom_torsion_atom_site_label_3
_geom_torsion_atom_site_label_4
_geom_torsion
_geom_torsion_site_symmetry_1
_geom_torsion_site_symmetry_2
_geom_torsion_site_symmetry_3
_geom_torsion_site_symmetry_4
_geom_torsion_publ_flag
O4 Zn1 O1 C1 93.25(11) 3_675 . . . ?
N1 Zn1 O1 C1 -39.60(12) . . . . ?
N2 Zn1 O1 C1 -148.08(10) 1_455 . . . ?
O1 Zn1 N1 C6 92.15(12) . . . . ?
O4 Zn1 N1 C6 -38.32(12) 3_675 . . . ?
N2 Zn1 N1 C6 -154.28(11) 1_455 . . . ?
O1 Zn1 N1 C10 -98.38(12) . . . . ?
O4 Zn1 N1 C10 131.15(11) 3_675 . . . ?
N2 Zn1 N1 C10 15.20(12) 1_455 . . . ?
Zn1 O1 C1 O2 4.07(19) . . . . ?
Zn1 O1 C1 C2 178.28(9) . . . . ?
O2 C1 C2 C5 76.40(17) . . . 3_665 ?
O1 C1 C2 C5 -98.16(16) . . . 3_665 ?
O2 C1 C2 C3 -102.93(17) . . . . ?
O1 C1 C2 C3 82.51(18) . . . . ?
C5 C2 C3 C5 0.7(2) 3_665 . . . ?
C1 C2 C3 C5 -179.94(13) . . . . ?
C5 C2 C3 C4 -176.87(13) 3_665 . . . ?
C1 C2 C3 C4 2.4(2) . . . . ?
Zn1 O4 C4 O3 -1.7(2) 3_675 . . . ?
Zn1 O4 C4 C3 176.52(9) 3_675 . . . ?
C5 C3 C4 O3 6.5(2) . . . . ?
C2 C3 C4 O3 -175.89(15) . . . . ?
C5 C3 C4 O4 -171.90(14) . . . . ?
C2 C3 C4 O4 5.7(2) . . . . ?
C10 N1 C6 C7 -1.6(2) . . . . ?
Zn1 N1 C6 C7 168.54(13) . . . . ?
N1 C6 C7 C8 -0.1(3) . . . . ?
C6 C7 C8 C9 1.6(3) . . . . ?
C6 C7 C8 C11 -174.79(16) . . . . ?
C7 C8 C9 C10 -1.5(2) . . . . ?
C11 C8 C9 C10 175.05(15) . . . . ?
C6 N1 C10 C9 1.7(2) . . . . ?
Zn1 N1 C10 C9 -167.84(12) . . . . ?
C8 C9 C10 N1 -0.2(2) . . . . ?
C18 N4 C11 C12 0.4(2) . . . . ?
C18 N4 C11 C8 -176.40(17) . . . . ?
C7 C8 C11 N4 157.30(17) . . . . ?
C9 C8 C11 N4 -19.0(3) . . . . ?
C7 C8 C11 C12 -18.7(3) . . . . ?
C9 C8 C11 C12 165.04(18) . . . . ?
C18 N5 C12 C11 2.4(2) . . . . ?
C18 N5 C12 C13 -173.04(16) . . . . ?
N4 C11 C12 N5 -1.7(2) . . . . ?
C8 C11 C12 N5 174.46(19) . . . . ?
N4 C11 C12 C13 172.83(18) . . . . ?
C8 C11 C12 C13 -11.0(3) . . . . ?
N5 C12 C13 C17 -39.6(2) . . . . ?
C11 C12 C13 C17 146.5(2) . . . . ?
N5 C12 C13 C14 137.66(17) . . . . ?
C11 C12 C13 C14 -36.2(3) . . . . ?
C17 C13 C14 C15 -1.7(2) . . . . ?
C12 C13 C14 C15 -178.98(15) . . . . ?
C16 N2 C15 C14 0.1(2) . . . . ?
Zn1 N2 C15 C14 176.88(12) 1_655 . . . ?
C13 C14 C15 N2 0.9(3) . . . . ?
C15 N2 C16 C17 -0.4(2) . . . . ?
Zn1 N2 C16 C17 -177.45(12) 1_655 . . . ?
N2 C16 C17 C13 -0.5(2) . . . . ?
C14 C13 C17 C16 1.5(2) . . . . ?
C12 C13 C17 C16 178.84(14) . . . . ?
C11 N4 C18 N5 1.2(2) . . . . ?
C11 N4 C18 C19 -174.8(2) . . . . ?
C12 N5 C18 N4 -2.4(2) . . . . ?
C12 N5 C18 C19 173.7(2) . . . . ?
N4 C18 C19 C23 1.7(3) . . . . ?
N5 C18 C19 C23 -173.9(2) . . . . ?
N4 C18 C19 C20 178.6(2) . . . . ?
N5 C18 C19 C20 3.0(4) . . . . ?
C23 C19 C20 C21 -0.6(4) . . . . ?
C18 C19 C20 C21 -177.6(2) . . . . ?
C22 N3 C21 C20 -0.7(4) . . . . ?
C19 C20 C21 N3 0.9(4) . . . . ?
C21 N3 C22 C23 0.3(4) . . . . ?
N3 C22 C23 C19 -0.1(4) . . . . ?
C20 C19 C23 C22 0.2(3) . . . . ?
C18 C19 C23 C22 177.3(2) . . . . ?
C2 C3 C5 C2 -0.8(2) . . . 3_665 ?
C4 C3 C5 C2 177.00(13) . . . 3_665 ?

loop_
_platon_squeeze_void_nr
_platon_squeeze_void_average_x
_platon_squeeze_void_average_y
_platon_squeeze_void_average_z
_platon_squeeze_void_volume
_platon_squeeze_void_count_electrons
1 0.000 0.000 0.000 78.7 16.7
2 1.000 0.500 0.500 78.8 16.7
